data_1512373
loop_
_publ_author_name
'Lu, Junzhu'
'Ye, Jinxing'
'Duan, Wei-Liang'

_publ_section_title
;
 Palladium-Catalyzed Asymmetric Addition of Diarylphosphines to
 \a,\b-Unsaturated Sulfonic Esters for the Synthesis of Chiral Phosphine
 Sulfonate Compounds.
;
_journal_issue 19
_journal_name_full 'Organic letters'
_journal_page_first 5016
_journal_page_last 5019
_journal_paper_doi 10.1021/ol402351c
_journal_volume 15
_journal_year 2013
_chemical_absolute_configuration ad
_chemical_formula_sum 'C23 H19 F6 O4 P S'
_chemical_formula_weight 536.41
_chemical_name_systematic
; 
 ? 
;
_space_group_IT_number 4
_symmetry_cell_setting monoclinic
_symmetry_space_group_name_Hall 'P 2yb'
_symmetry_space_group_name_H-M 'P 1 21 1'
_atom_sites_solution_hydrogens geom
_atom_sites_solution_primary direct
_atom_sites_solution_secondary difmap
_audit_creation_method SHELXL-97
_cell_angle_alpha 90.00
_cell_angle_beta 105.988(2)
_cell_angle_gamma 90.00
_cell_formula_units_Z 2
_cell_length_a 11.9649(10)
_cell_length_b 5.9267(5)
_cell_length_c 17.3226(14)
_cell_measurement_reflns_used 1863
_cell_measurement_temperature 293(2)
_cell_measurement_theta_max 40.977
_cell_measurement_theta_min 4.892
_cell_volume 1180.87(17)
_computing_cell_refinement 'Bruker SMART'
_computing_data_collection 'Bruker SMART'
_computing_data_reduction 'Bruker SHELXTL'
_computing_molecular_graphics 'Bruker SHELXTL'
_computing_publication_material 'Bruker SHELXTL'
_computing_structure_refinement 'SHELXL-97 (Sheldrick, 1997)'
_computing_structure_solution 'SHELXS-97 (Sheldrick, 1990)'
_diffrn_ambient_temperature 293(2)
_diffrn_measured_fraction_theta_full 0.998
_diffrn_measured_fraction_theta_max 0.998
_diffrn_measurement_device_type 'CCD area detector'
_diffrn_measurement_method 'phi and omega scans'
_diffrn_radiation_monochromator graphite
_diffrn_radiation_source 'fine-focus sealed tube'
_diffrn_radiation_type MoK\a
_diffrn_radiation_wavelength 0.71073
_diffrn_reflns_av_R_equivalents 0.0221
_diffrn_reflns_av_sigmaI/netI 0.0435
_diffrn_reflns_limit_h_max 14
_diffrn_reflns_limit_h_min -14
_diffrn_reflns_limit_k_max 7
_diffrn_reflns_limit_k_min -6
_diffrn_reflns_limit_l_max 21
_diffrn_reflns_limit_l_min -17
_diffrn_reflns_number 7243
_diffrn_reflns_theta_full 26.00
_diffrn_reflns_theta_max 26.00
_diffrn_reflns_theta_min 1.77
_exptl_absorpt_coefficient_mu 0.281
_exptl_absorpt_correction_T_max 1.00000
_exptl_absorpt_correction_T_min 0.10108
_exptl_absorpt_correction_type empirical
_exptl_absorpt_process_details sadabs
_exptl_crystal_colour colorless
_exptl_crystal_density_diffrn 1.509
_exptl_crystal_density_method 'not measured'
_exptl_crystal_description prismatic
_exptl_crystal_F_000 548
_exptl_crystal_size_max 0.256
_exptl_crystal_size_mid 0.174
_exptl_crystal_size_min 0.111
_refine_diff_density_max 0.205
_refine_diff_density_min -0.185
_refine_diff_density_rms 0.042
_refine_ls_abs_structure_details 'Flack H D (1983), Acta Cryst. A39, 876-881'
_refine_ls_abs_structure_Flack 0.00(12)
_refine_ls_extinction_method none
_refine_ls_goodness_of_fit_ref 1.020
_refine_ls_hydrogen_treatment mixed
_refine_ls_matrix_type full
_refine_ls_number_parameters 383
_refine_ls_number_reflns 4391
_refine_ls_number_restraints 99
_refine_ls_restrained_S_all 1.149
_refine_ls_R_factor_all 0.0672
_refine_ls_R_factor_gt 0.0526
_refine_ls_shift/su_max 0.038
_refine_ls_shift/su_mean 0.004
_refine_ls_structure_factor_coef Fsqd
_refine_ls_weighting_details 'calc w=1/[\s^2^(Fo^2^)+(0.0887P)^2^+0.0224P] where P=(Fo^2^+2Fc^2^)/3'
_refine_ls_weighting_scheme calc
_refine_ls_wR_factor_gt 0.1335
_refine_ls_wR_factor_ref 0.1448
_reflns_number_gt 3493
_reflns_number_total 4391
_reflns_threshold_expression >2sigma(I)
_cod_data_source_file ol402351c_si_002.cif
_cod_data_source_block cd212564
_cod_depositor_comments
;
The following automatic conversions were performed:

'_symmetry_cell_setting' value 'Monoclinic' changed to 'monoclinic'
according to /home/saulius/struct/CIF-dictionaries/cif_core.dic
dictionary named 'cif_core.dic' version 2.4.2 from 2011-04-26.

Automatic conversion script
Id: cif_fix_values 1891 2012-01-12 08:04:46Z andrius 
;
_cod_original_sg_symbol_H-M P2(1)
_cod_database_code 1512373

loop_
_symmetry_equiv_pos_as_xyz
'x, y, z'
'-x, y+1/2, -z'

loop_
_atom_site_label
_atom_site_type_symbol
_atom_site_fract_x
_atom_site_fract_y
_atom_site_fract_z
_atom_site_U_iso_or_equiv
_atom_site_adp_type
_atom_site_occupancy
_atom_site_symmetry_multiplicity
_atom_site_calc_flag
_atom_site_refinement_flags
_atom_site_disorder_assembly
_atom_site_disorder_group
P1 P 0.69480(8) 0.36166(18) 0.75260(6) 0.0560(3) Uani 1 1 d . A .
S1 S 0.35708(9) 0.6389(3) 0.74161(7) 0.0861(5) Uani 1 1 d . . .
O1 O 0.6809(3) 0.1167(5) 0.76321(18) 0.0724(8) Uani 1 1 d . . .
O2 O 0.3800(4) 0.8455(11) 0.7094(4) 0.1490(19) Uani 1 1 d . A .
O3 O 0.3286(3) 0.6336(11) 0.8138(2) 0.1291(19) Uani 1 1 d . A .
O4 O 0.2496(11) 0.5758(18) 0.6716(7) 0.070(3) Uani 0.50 1 d P A 1
O4' O 0.2575(10) 0.463(2) 0.6803(8) 0.076(3) Uani 0.50 1 d P A 2
F1 F 0.0652(10) 0.515(3) 0.5404(5) 0.145(3) Uani 0.50 1 d PDU A 1
F2 F 0.0647(19) 0.794(3) 0.6038(11) 0.214(8) Uani 0.50 1 d PDU A 1
F3 F -0.0491(8) 0.536(2) 0.6052(8) 0.138(4) Uani 0.50 1 d PDU A 1
F4 F 0.0107(14) 0.205(3) 0.6832(9) 0.177(6) Uani 0.50 1 d PDU A 1
F5 F 0.1968(14) 0.152(3) 0.7486(11) 0.196(5) Uani 0.50 1 d PDU A 1
F6 F 0.1383(17) 0.160(3) 0.6290(11) 0.212(7) Uani 0.50 1 d PDU A 1
F1' F 0.0570(13) 0.366(3) 0.5634(8) 0.182(5) Uani 0.50 1 d PDU A 2
F2' F 0.1003(10) 0.727(3) 0.5746(7) 0.146(4) Uani 0.50 1 d PDU A 2
F3' F -0.0404(11) 0.664(3) 0.6251(8) 0.148(4) Uani 0.50 1 d PDU A 2
F4' F 0.0131(11) 0.262(3) 0.7235(9) 0.155(5) Uani 0.50 1 d PDU A 2
F5' F 0.1719(13) 0.272(2) 0.7951(7) 0.188(5) Uani 0.50 1 d PDU A 2
F6' F 0.153(2) 0.105(3) 0.6802(16) 0.227(8) Uani 0.50 1 d PDU A 2
C1 C 0.4670(3) 0.4439(8) 0.7381(2) 0.0657(11) Uani 1 1 d . A .
H1A H 0.4521 0.3016 0.7611 0.079 Uiso 1 1 calc R . .
H1B H 0.4655 0.4169 0.6826 0.079 Uiso 1 1 calc R . .
C2 C 0.5865(3) 0.5312(7) 0.7840(2) 0.0555(9) Uani 1 1 d . . .
H2 H 0.5933 0.6878 0.7678 0.067 Uiso 1 1 calc R A .
C3 C 0.6107(3) 0.5256(6) 0.8749(2) 0.0512(8) Uani 1 1 d . A .
C4 C 0.5863(3) 0.3357(8) 0.9151(2) 0.0618(10) Uani 1 1 d . . .
H4 H 0.5518 0.2105 0.8857 0.074 Uiso 1 1 calc R A .
C5 C 0.6124(4) 0.3311(9) 0.9970(2) 0.0690(11) Uani 1 1 d . A .
H5 H 0.5955 0.2036 1.0230 0.083 Uiso 1 1 calc R . .
C6 C 0.6639(4) 0.5162(9) 1.0410(3) 0.0721(12) Uani 1 1 d . . .
H6 H 0.6817 0.5138 1.0967 0.086 Uiso 1 1 calc R A .
C7 C 0.6885(4) 0.7016(9) 1.0028(3) 0.0719(12) Uani 1 1 d . A .
H7 H 0.7234 0.8261 1.0326 0.086 Uiso 1 1 calc R . .
C8 C 0.6619(3) 0.7065(7) 0.9201(2) 0.0593(9) Uani 1 1 d . . .
H8 H 0.6791 0.8348 0.8947 0.071 Uiso 1 1 calc R A .
C9 C 0.8335(3) 0.4679(7) 0.8105(3) 0.0638(10) Uani 1 1 d . . .
C10 C 0.8975(4) 0.3354(10) 0.8731(3) 0.0848(14) Uani 1 1 d . A .
H10 H 0.8684 0.1970 0.8839 0.102 Uiso 1 1 calc R . .
C11 C 1.0042(5) 0.4093(12) 0.9192(4) 0.109(2) Uani 1 1 d . . .
H11 H 1.0470 0.3200 0.9611 0.131 Uiso 1 1 calc R A .
C12 C 1.0478(5) 0.6128(12) 0.9040(4) 0.1040(18) Uani 1 1 d . A .
H12 H 1.1212 0.6587 0.9342 0.125 Uiso 1 1 calc R . .
C13 C 0.9839(4) 0.7476(10) 0.8449(4) 0.0936(15) Uani 1 1 d . . .
H13 H 1.0122 0.8888 0.8361 0.112 Uiso 1 1 calc R A .
C14 C 0.8764(4) 0.6755(8) 0.7973(3) 0.0803(13) Uani 1 1 d . A .
H14 H 0.8333 0.7679 0.7565 0.096 Uiso 1 1 calc R . .
C15 C 0.6773(3) 0.4381(7) 0.6485(3) 0.0609(10) Uani 1 1 d . . .
C16 C 0.7082(4) 0.2747(9) 0.6006(3) 0.0802(14) Uani 1 1 d . A .
H16 H 0.7356 0.1350 0.6222 0.096 Uiso 1 1 calc R . .
C17 C 0.6981(6) 0.3212(12) 0.5213(4) 0.104(2) Uani 1 1 d . . .
H17 H 0.7195 0.2122 0.4895 0.125 Uiso 1 1 calc R A .
C18 C 0.6572(6) 0.5245(12) 0.4884(4) 0.0964(17) Uani 1 1 d . A .
H18 H 0.6511 0.5540 0.4347 0.116 Uiso 1 1 calc R . .
C19 C 0.6254(5) 0.6844(10) 0.5350(3) 0.0894(15) Uani 1 1 d . . .
H19 H 0.5951 0.8212 0.5123 0.107 Uiso 1 1 calc R A .
C20 C 0.6376(4) 0.6453(9) 0.6151(3) 0.0724(11) Uani 1 1 d . A .
H20 H 0.6191 0.7580 0.6469 0.087 Uiso 1 1 calc R . .
C21 C 0.1407(4) 0.5027(12) 0.6858(3) 0.0841(15) Uani 1 1 d D . .
C22 C 0.0567(6) 0.5675(16) 0.6097(5) 0.129(3) Uani 1 1 d DU A .
C23 C 0.1184(10) 0.270(2) 0.7077(7) 0.184(4) Uani 1 1 d DU A .
H21 H 0.131(5) 0.609(11) 0.733(4) 0.099(17) Uiso 1 1 d . . .

loop_
_atom_site_aniso_label
_atom_site_aniso_U_11
_atom_site_aniso_U_22
_atom_site_aniso_U_33
_atom_site_aniso_U_23
_atom_site_aniso_U_13
_atom_site_aniso_U_12
P1 0.0488(5) 0.0510(5) 0.0680(6) 0.0008(5) 0.0154(4) 0.0020(4)
S1 0.0503(6) 0.1302(13) 0.0662(7) -0.0116(7) -0.0035(5) 0.0187(7)
O1 0.0712(17) 0.0553(18) 0.091(2) -0.0002(15) 0.0218(15) 0.0004(14)
O2 0.089(3) 0.120(4) 0.210(5) 0.042(4) -0.006(3) 0.033(3)
O3 0.082(2) 0.228(6) 0.068(2) -0.050(3) 0.0040(16) 0.038(3)
O4 0.051(4) 0.101(8) 0.054(4) 0.003(5) 0.008(3) 0.003(5)
O4' 0.042(4) 0.115(9) 0.064(5) -0.014(6) 0.006(3) 0.014(6)
F1 0.158(7) 0.167(8) 0.081(5) -0.004(6) -0.016(4) -0.016(6)
F2 0.198(11) 0.194(11) 0.199(11) -0.001(8) -0.028(8) 0.019(9)
F3 0.054(4) 0.165(8) 0.163(7) -0.002(6) -0.024(4) 0.013(5)
F4 0.161(9) 0.183(10) 0.190(10) -0.006(8) 0.051(7) -0.051(7)
F5 0.220(10) 0.158(9) 0.202(10) 0.044(8) 0.042(8) 0.075(7)
F6 0.213(10) 0.183(10) 0.231(11) -0.009(9) 0.043(9) 0.035(8)
F1' 0.203(9) 0.191(9) 0.117(7) -0.032(7) -0.016(6) -0.039(8)
F2' 0.133(7) 0.202(9) 0.094(5) 0.046(6) 0.014(5) 0.015(7)
F3' 0.106(7) 0.173(9) 0.157(7) 0.014(7) 0.024(5) 0.049(7)
F4' 0.131(7) 0.174(9) 0.173(9) 0.030(7) 0.065(6) 0.001(6)
F5' 0.209(9) 0.167(9) 0.172(7) 0.057(7) 0.024(7) 0.034(7)
F6' 0.238(12) 0.178(11) 0.256(12) 0.002(10) 0.051(10) 0.058(9)
C1 0.051(2) 0.088(3) 0.056(2) -0.012(2) 0.0105(17) 0.000(2)
C2 0.048(2) 0.058(2) 0.057(2) -0.0003(17) 0.0084(16) 0.0018(16)
C3 0.0387(17) 0.056(2) 0.054(2) 0.0013(17) 0.0057(14) 0.0022(15)
C4 0.056(2) 0.057(2) 0.069(2) -0.005(2) 0.0116(17) -0.0052(18)
C5 0.062(2) 0.079(3) 0.063(2) 0.017(2) 0.0135(18) 0.004(2)
C6 0.064(3) 0.089(3) 0.056(2) 0.004(2) 0.0047(19) 0.005(2)
C7 0.061(2) 0.073(3) 0.071(3) -0.013(2) 0.0009(19) -0.009(2)
C8 0.060(2) 0.048(2) 0.066(2) -0.0017(18) 0.0118(17) -0.0065(17)
C9 0.049(2) 0.057(2) 0.084(3) 0.003(2) 0.0168(18) 0.0099(17)
C10 0.064(3) 0.071(3) 0.108(3) 0.021(3) 0.005(2) 0.000(2)
C11 0.071(3) 0.106(6) 0.125(5) 0.029(4) -0.015(3) 0.002(3)
C12 0.062(3) 0.093(4) 0.139(5) 0.003(4) -0.004(3) -0.006(3)
C13 0.066(3) 0.070(3) 0.139(5) -0.003(3) 0.019(3) -0.008(3)
C14 0.061(2) 0.065(3) 0.107(3) 0.009(2) 0.008(2) -0.001(2)
C15 0.054(2) 0.063(3) 0.069(2) -0.0073(19) 0.0232(18) -0.0054(17)
C16 0.083(3) 0.079(3) 0.089(3) -0.014(2) 0.040(3) 0.000(2)
C17 0.127(5) 0.109(6) 0.094(4) -0.027(3) 0.059(4) -0.014(4)
C18 0.111(4) 0.111(5) 0.074(3) -0.006(3) 0.035(3) -0.024(4)
C19 0.100(4) 0.091(4) 0.079(3) 0.006(3) 0.028(3) -0.006(3)
C20 0.082(3) 0.071(3) 0.067(3) 0.003(2) 0.025(2) 0.010(2)
C21 0.048(2) 0.130(5) 0.075(3) 0.012(3) 0.019(2) 0.013(3)
C22 0.087(4) 0.154(7) 0.123(6) 0.003(5) -0.012(4) -0.018(4)
C23 0.132(7) 0.199(9) 0.217(9) 0.008(8) 0.041(7) 0.036(7)

loop_
_atom_type_symbol
_atom_type_description
_atom_type_scat_dispersion_real
_atom_type_scat_dispersion_imag
_atom_type_scat_source
C C 0.0033 0.0016 'International Tables Vol C Tables 4.2.6.8 and 6.1.1.4'
H H 0.0000 0.0000 'International Tables Vol C Tables 4.2.6.8 and 6.1.1.4'
O O 0.0106 0.0060 'International Tables Vol C Tables 4.2.6.8 and 6.1.1.4'
F F 0.0171 0.0103 'International Tables Vol C Tables 4.2.6.8 and 6.1.1.4'
S S 0.1246 0.1234 'International Tables Vol C Tables 4.2.6.8 and 6.1.1.4'
P P 0.1023 0.0942 'International Tables Vol C Tables 4.2.6.8 and 6.1.1.4'

loop_
_geom_angle_atom_site_label_1
_geom_angle_atom_site_label_2
_geom_angle_atom_site_label_3
_geom_angle
O1 P1 C9 113.10(19)
O1 P1 C15 112.50(19)
C9 P1 C15 107.61(19)
O1 P1 C2 112.79(19)
C9 P1 C2 105.14(18)
C15 P1 C2 105.08(18)
O3 S1 O2 120.2(4)
O3 S1 O4 110.1(5)
O2 S1 O4 96.3(4)
O3 S1 O4' 104.1(5)
O2 S1 O4' 117.6(5)
O4 S1 O4' 23.6(4)
O3 S1 C1 112.8(3)
O2 S1 C1 109.2(3)
O4 S1 C1 106.3(4)
O4' S1 C1 88.7(4)
C21 O4 S1 121.8(9)
C21 O4' S1 112.3(8)
C2 C1 S1 111.2(3)
C2 C1 H1A 109.4
S1 C1 H1A 109.4
C2 C1 H1B 109.4
S1 C1 H1B 109.4
H1A C1 H1B 108.0
C3 C2 C1 114.7(3)
C3 C2 P1 110.3(3)
C1 C2 P1 107.3(3)
C3 C2 H2 108.1
C1 C2 H2 108.1
P1 C2 H2 108.1
C8 C3 C4 117.9(3)
C8 C3 C2 120.2(3)
C4 C3 C2 121.9(3)
C5 C4 C3 121.0(4)
C5 C4 H4 119.5
C3 C4 H4 119.5
C4 C5 C6 119.8(4)
C4 C5 H5 120.1
C6 C5 H5 120.1
C7 C6 C5 120.0(4)
C7 C6 H6 120.0
C5 C6 H6 120.0
C6 C7 C8 120.3(4)
C6 C7 H7 119.9
C8 C7 H7 119.9
C3 C8 C7 121.1(4)
C3 C8 H8 119.4
C7 C8 H8 119.4
C14 C9 C10 119.1(4)
C14 C9 P1 123.3(3)
C10 C9 P1 117.6(4)
C11 C10 C9 119.8(5)
C11 C10 H10 120.1
C9 C10 H10 120.1
C12 C11 C10 120.6(5)
C12 C11 H11 119.7
C10 C11 H11 119.7
C13 C12 C11 120.0(5)
C13 C12 H12 120.0
C11 C12 H12 120.0
C12 C13 C14 120.2(5)
C12 C13 H13 119.9
C14 C13 H13 119.9
C9 C14 C13 120.2(5)
C9 C14 H14 119.9
C13 C14 H14 119.9
C20 C15 C16 119.1(4)
C20 C15 P1 124.7(3)
C16 C15 P1 116.2(4)
C17 C16 C15 119.5(5)
C17 C16 H16 120.2
C15 C16 H16 120.2
C18 C17 C16 121.2(5)
C18 C17 H17 119.4
C16 C17 H17 119.4
C19 C18 C17 119.5(5)
C19 C18 H18 120.3
C17 C18 H18 120.3
C18 C19 C20 120.7(6)
C18 C19 H19 119.6
C20 C19 H19 119.6
C19 C20 C15 120.0(4)
C19 C20 H20 120.0
C15 C20 H20 120.0
O4' C21 O4 27.3(5)
O4' C21 C22 114.7(7)
O4 C21 C22 101.1(6)
O4' C21 C23 96.4(7)
O4 C21 C23 123.7(7)
C22 C21 C23 110.3(7)
O4' C21 H21 118(3)
O4 C21 H21 104(3)
C22 C21 H21 110(3)
C23 C21 H21 107(3)
F3 C22 F1 104.1(9)
F3 C22 F2' 127.0(10)
F1 C22 F2' 65.9(9)
F3 C22 F2 103.6(13)
F1 C22 F2 98.4(13)
F2' C22 F2 37.0(10)
F3 C22 F3' 36.2(7)
F1 C22 F3' 124.9(9)
F2' C22 F3' 104.7(11)
F2 C22 F3' 71.7(12)
F3 C22 F1' 89.9(10)
F1 C22 F1' 41.9(7)
F2' C22 F1' 106.0(12)
F2 C22 F1' 140.3(15)
F3' C22 F1' 125.6(11)
F3 C22 C21 116.4(9)
F1 C22 C21 124.7(9)
F2' C22 C21 110.1(7)
F2 C22 C21 106.4(10)
F3' C22 C21 109.8(8)
F1' C22 C21 100.2(8)
F6' C23 F5 58.4(13)
F6' C23 F4 92.8(18)
F5 C23 F4 123.4(17)
F6' C23 F4' 119.2(18)
F5 C23 F4' 117.7(14)
F4 C23 F4' 33.5(9)
F6' C23 F5' 108.3(16)
F5 C23 F5' 50.6(10)
F4 C23 F5' 116.7(13)
F4' C23 F5' 87.5(11)
F6' C23 C21 123.3(15)
F5 C23 C21 121.2(13)
F4 C23 C21 115.3(12)
F4' C23 C21 109.1(10)
F5' C23 C21 101.4(10)
F6' C23 F6 35.0(12)
F5 C23 F6 89.4(14)
F4 C23 F6 88.1(13)
F4' C23 F6 121.6(14)
F5' C23 F6 139.6(13)
C21 C23 F6 94.8(10)

loop_
_geom_bond_atom_site_label_1
_geom_bond_atom_site_label_2
_geom_bond_distance
P1 O1 1.479(3)
P1 C9 1.800(4)
P1 C15 1.814(4)
P1 C2 1.836(4)
S1 O3 1.384(4)
S1 O2 1.404(7)
S1 O4 1.551(13)
S1 O4' 1.713(13)
S1 C1 1.764(4)
O4 C21 1.457(14)
O4' C21 1.445(13)
F1 C22 1.272(12)
F2 C22 1.349(16)
F3 C22 1.261(12)
F4 C23 1.300(15)
F5 C23 1.226(14)
F6 C23 1.587(16)
F1' C22 1.439(14)
F2' C22 1.309(13)
F3' C22 1.385(12)
F4' C23 1.363(15)
F5' C23 1.472(14)
F6' C23 1.210(16)
C1 C2 1.524(5)
C1 H1A 0.9700
C1 H1B 0.9700
C2 C3 1.520(5)
C2 H2 0.9800
C3 C8 1.369(5)
C3 C4 1.396(6)
C4 C5 1.366(6)
C4 H4 0.9300
C5 C6 1.380(7)
C5 H5 0.9300
C6 C7 1.355(7)
C6 H6 0.9300
C7 C8 1.380(6)
C7 H7 0.9300
C8 H8 0.9300
C9 C14 1.376(7)
C9 C10 1.386(6)
C10 C11 1.379(7)
C10 H10 0.9300
C11 C12 1.368(9)
C11 H11 0.9300
C12 C13 1.357(8)
C12 H12 0.9300
C13 C14 1.390(7)
C13 H13 0.9300
C14 H14 0.9300
C15 C20 1.384(7)
C15 C16 1.390(6)
C16 C17 1.373(8)
C16 H16 0.9300
C17 C18 1.365(9)
C17 H17 0.9300
C18 C19 1.365(8)
C18 H18 0.9300
C19 C20 1.374(6)
C19 H19 0.9300
C20 H20 0.9300
C21 C22 1.472(9)
C21 C23 1.474(13)
C21 H21 1.06(6)

loop_
_geom_torsion_atom_site_label_1
_geom_torsion_atom_site_label_2
_geom_torsion_atom_site_label_3
_geom_torsion_atom_site_label_4
_geom_torsion
O3 S1 O4 C21 -5.3(10)
O2 S1 O4 C21 -130.7(7)
O4' S1 O4 C21 74(2)
C1 S1 O4 C21 117.2(7)
O3 S1 O4' C21 45.2(8)
O2 S1 O4' C21 -90.5(8)
O4 S1 O4' C21 -62.8(18)
C1 S1 O4' C21 158.5(7)
O3 S1 C1 C2 -78.2(4)
O2 S1 C1 C2 58.1(4)
O4 S1 C1 C2 161.0(5)
O4' S1 C1 C2 177.0(5)
S1 C1 C2 C3 73.5(4)
S1 C1 C2 P1 -163.7(2)
O1 P1 C2 C3 70.5(3)
C9 P1 C2 C3 -53.2(3)
C15 P1 C2 C3 -166.6(3)
O1 P1 C2 C1 -55.0(3)
C9 P1 C2 C1 -178.7(3)
C15 P1 C2 C1 67.9(3)
C1 C2 C3 C8 -135.8(4)
P1 C2 C3 C8 103.0(4)
C1 C2 C3 C4 46.8(5)
P1 C2 C3 C4 -74.4(4)
C8 C3 C4 C5 0.2(6)
C2 C3 C4 C5 177.7(4)
C3 C4 C5 C6 -0.2(6)
C4 C5 C6 C7 0.0(7)
C5 C6 C7 C8 0.2(7)
C4 C3 C8 C7 -0.1(6)
C2 C3 C8 C7 -177.6(4)
C6 C7 C8 C3 -0.1(6)
O1 P1 C9 C14 165.2(4)
C15 P1 C9 C14 40.3(4)
C2 P1 C9 C14 -71.4(4)
O1 P1 C9 C10 -17.2(4)
C15 P1 C9 C10 -142.1(4)
C2 P1 C9 C10 106.3(4)
C14 C9 C10 C11 -2.2(8)
P1 C9 C10 C11 -179.9(5)
C9 C10 C11 C12 0.1(9)
C10 C11 C12 C13 2.4(10)
C11 C12 C13 C14 -2.8(10)
C10 C9 C14 C13 1.8(7)
P1 C9 C14 C13 179.4(4)
C12 C13 C14 C9 0.7(8)
O1 P1 C15 C20 151.5(4)
C9 P1 C15 C20 -83.3(4)
C2 P1 C15 C20 28.4(4)
O1 P1 C15 C16 -29.5(4)
C9 P1 C15 C16 95.8(3)
C2 P1 C15 C16 -152.6(3)
C20 C15 C16 C17 -0.4(7)
P1 C15 C16 C17 -179.5(4)
C15 C16 C17 C18 -0.6(9)
C16 C17 C18 C19 -0.2(10)
C17 C18 C19 C20 2.1(9)
C18 C19 C20 C15 -3.1(8)
C16 C15 C20 C19 2.2(7)
P1 C15 C20 C19 -178.7(4)
S1 O4' C21 O4 55.6(17)
S1 O4' C21 C22 120.3(8)
S1 O4' C21 C23 -123.8(8)
S1 O4 C21 O4' -82.7(19)
S1 O4 C21 C22 154.2(8)
S1 O4 C21 C23 -82.0(12)
O4' C21 C22 F3 158.6(11)
O4 C21 C22 F3 -176.3(11)
C23 C21 C22 F3 51.1(12)
O4' C21 C22 F1 26.3(14)
O4 C21 C22 F1 51.3(13)
C23 C21 C22 F1 -81.2(12)
O4' C21 C22 F2' -47.8(13)
O4 C21 C22 F2' -22.7(12)
C23 C21 C22 F2' -155.3(11)
O4' C21 C22 F2 -86.6(16)
O4 C21 C22 F2 -61.5(15)
C23 C21 C22 F2 165.9(14)
O4' C21 C22 F3' -162.5(11)
O4 C21 C22 F3' -137.5(11)
C23 C21 C22 F3' 90.0(11)
O4' C21 C22 F1' 63.6(11)
O4 C21 C22 F1' 88.7(10)
C23 C21 C22 F1' -43.9(10)
O4' C21 C23 F6' -37(2)
O4 C21 C23 F6' -38(2)
C22 C21 C23 F6' 82.1(19)
O4' C21 C23 F5 33.2(16)
O4 C21 C23 F5 32.9(19)
C22 C21 C23 F5 152.5(15)
O4' C21 C23 F4 -149.3(13)
O4 C21 C23 F4 -149.6(12)
C22 C21 C23 F4 -30.0(14)
O4' C21 C23 F4' 175.1(11)
O4 C21 C23 F4' 174.8(11)
C22 C21 C23 F4' -65.6(12)
O4' C21 C23 F5' 83.7(10)
O4 C21 C23 F5' 83.4(12)
C22 C21 C23 F5' -156.9(9)
O4' C21 C23 F6 -59.1(11)
O4 C21 C23 F6 -59.4(13)
C22 C21 C23 F6 60.3(11)
